data_1567625
loop_
_publ_author_name
'Koo, Bonwoo'
'Kim, Dopil'
'Song, Da Yong'
'Han, Woo Joo'
'Kim, Dongwook'
'Park, Jae Woo'
'Kim, Min'
'Kim, Cheoljae'

_publ_section_title
;
 The formation of photodegradable nitrophenylene polymers via ring-opening
 metathesis polymerization
;
_journal_issue 45
_journal_name_full 'Polymer Chemistry'
_journal_page_first 6268
_journal_page_last 6273
_journal_paper_doi 10.1039/D2PY00684G
_journal_volume 13
_journal_year 2022
_chemical_formula_moiety 'C18 H21 N O6'
_chemical_formula_sum 'C18 H21 N O6'
_chemical_formula_weight 347.36
_space_group_crystal_system monoclinic
_space_group_IT_number 14
_space_group_name_Hall '-P 2ybc'
_space_group_name_H-M_alt 'P 1 21/c 1'
_atom_sites_solution_hydrogens geom
_atom_sites_solution_primary direct
_audit_creation_method SHELXL-2018/3
_audit_update_record
;
2022-02-09 deposited with the CCDC.	2022-09-01 downloaded from the CCDC.
;
_cell_angle_alpha 90
_cell_angle_beta 106.541(7)
_cell_angle_gamma 90
_cell_formula_units_Z 4
_cell_length_a 17.150(4)
_cell_length_b 9.733(3)
_cell_length_c 10.702(3)
_cell_measurement_reflns_used 9526
_cell_measurement_temperature 173(2)
_cell_measurement_theta_max 27.02
_cell_measurement_theta_min 2.88
_cell_volume 1712.5(8)
_computing_cell_refinement 'Bruker APEXIII'
_computing_data_collection 'Bruker APEXIII'
_computing_data_reduction 'Bruker SAINT'
_computing_molecular_graphics ORTEP
_computing_publication_material CIFTAB
_computing_structure_refinement SHELXL
_computing_structure_solution SHELXS
_diffrn_ambient_temperature 173(2)
_diffrn_measured_fraction_theta_full 0.997
_diffrn_measured_fraction_theta_max 0.997
_diffrn_measurement_device_type 'PHOTON II 14'
_diffrn_measurement_method 'phi and omega scans'
_diffrn_radiation_type MoK\a
_diffrn_radiation_wavelength 0.71073
_diffrn_reflns_av_R_equivalents 0.1536
_diffrn_reflns_av_unetI/netI 0.0903
_diffrn_reflns_Laue_measured_fraction_full 0.997
_diffrn_reflns_Laue_measured_fraction_max 0.997
_diffrn_reflns_limit_h_max 20
_diffrn_reflns_limit_h_min -20
_diffrn_reflns_limit_k_max 11
_diffrn_reflns_limit_k_min -11
_diffrn_reflns_limit_l_max 12
_diffrn_reflns_limit_l_min -12
_diffrn_reflns_number 20258
_diffrn_reflns_point_group_measured_fraction_full 0.997
_diffrn_reflns_point_group_measured_fraction_max 0.997
_diffrn_reflns_theta_full 25.242
_diffrn_reflns_theta_max 25.499
_diffrn_reflns_theta_min 2.478
_diffrn_source 'I\^I1/4S 3.0 Microfocus'
_exptl_absorpt_coefficient_mu 0.102
_exptl_absorpt_correction_T_max 0.7455
_exptl_absorpt_correction_T_min 0.3322
_exptl_absorpt_correction_type multi-scan
_exptl_absorpt_process_details SADABS
_exptl_crystal_colour colourless
_exptl_crystal_density_diffrn 1.347
_exptl_crystal_description plate
_exptl_crystal_F_000 736
_exptl_crystal_size_max 0.132
_exptl_crystal_size_mid 0.089
_exptl_crystal_size_min 0.028
_refine_diff_density_max 0.400
_refine_diff_density_min -0.316
_refine_diff_density_rms 0.079
_refine_ls_extinction_method none
_refine_ls_goodness_of_fit_ref 1.182
_refine_ls_hydrogen_treatment constr
_refine_ls_matrix_type full
_refine_ls_number_parameters 226
_refine_ls_number_reflns 3188
_refine_ls_number_restraints 0
_refine_ls_restrained_S_all 1.182
_refine_ls_R_factor_all 0.1464
_refine_ls_R_factor_gt 0.1112
_refine_ls_shift/su_max 0.000
_refine_ls_shift/su_mean 0.000
_refine_ls_structure_factor_coef Fsqd
_refine_ls_weighting_details 'w=1/[\s^2^(Fo^2^)+(0.0475P)^2^+4.6038P] where P=(Fo^2^+2Fc^2^)/3'
_refine_ls_weighting_scheme calc
_refine_ls_wR_factor_gt 0.2192
_refine_ls_wR_factor_ref 0.2349
_reflns_Friedel_coverage 0.000
_reflns_number_gt 2327
_reflns_number_total 3188
_reflns_threshold_expression 'I > 2\s(I)'
_cod_data_source_file d2py00684g2.cif
_cod_data_source_block 033_014
_cod_depositor_comments
;
The following automatic conversions were performed:

data item '_exptl_absorpt_correction_type' value 'MULTI-SCAN' was
changed to 'multi-scan' in accordance with the
/home/data/users/saulius/crontab/automatic-downloads/rss-feeds/RSC/lib/dictionaries/cif_core.dic
dictionary named 'cif_core.dic' version 2.4.2 last updated on
2011-04-26.

Automatic conversion script
Id: cif_fix_values 7556 2019-12-06 15:28:31Z antanas 

 Adding full bibliography for 1567622--1567627.cif.
;
_cod_original_cell_volume 1712.6(8)
_cod_original_sg_symbol_H-M 'P 21/c'
_cod_database_code 1567625
_shelx_shelxl_version_number 2018/3
_shelx_space_group_comment
;
The symmetry employed for this shelxl refinement is uniquely defined
by the following loop, which should always be used as a source of
symmetry information in preference to the above space-group names.
They are only intended as comments.
;
_shelx_estimated_absorpt_t_min 0.987
_shelx_estimated_absorpt_t_max 0.997

loop_
_space_group_symop_operation_xyz
'x, y, z'
'-x, y+1/2, -z+1/2'
'-x, -y, -z'
'x, -y-1/2, z-1/2'

loop_
_atom_site_label
_atom_site_type_symbol
_atom_site_fract_x
_atom_site_fract_y
_atom_site_fract_z
_atom_site_U_iso_or_equiv
_atom_site_adp_type
_atom_site_occupancy
_atom_site_site_symmetry_order
_atom_site_calc_flag
_atom_site_refinement_flags_posn
_atom_site_refinement_flags_adp
_atom_site_refinement_flags_occupancy
_atom_site_disorder_assembly
_atom_site_disorder_group
C1 C 0.3831(3) 0.3716(5) 0.4416(4) 0.0291(10) Uani 1 1 d . . . . .
C2 C 0.3494(3) 0.4503(5) 0.3303(5) 0.0328(11) Uani 1 1 d . . . . .
H2 H 0.329220 0.404389 0.249136 0.039 Uiso 1 1 calc R U . . .
C3 C 0.3441(3) 0.5924(5) 0.3327(5) 0.0363(12) Uani 1 1 d . . . . .
H3 H 0.320304 0.640971 0.254098 0.044 Uiso 1 1 calc R U . . .
C4 C 0.3731(3) 0.6647(5) 0.4486(5) 0.0320(11) Uani 1 1 d . . . . .
C5 C 0.4104(3) 0.5913(5) 0.5601(5) 0.0314(11) Uani 1 1 d . . . . .
H5 H 0.432403 0.638235 0.640259 0.038 Uiso 1 1 calc R U . . .
C6 C 0.4157(2) 0.4501(5) 0.5556(4) 0.0290(10) Uani 1 1 d . . . . .
C7 C 0.3817(3) 0.2171(5) 0.4328(5) 0.0354(11) Uani 1 1 d . . . . .
H7A H 0.437835 0.182336 0.446964 0.042 Uiso 1 1 calc R U . . .
H7B H 0.360061 0.178464 0.501761 0.042 Uiso 1 1 calc R U . . .
O8 O 0.33180(18) 0.1734(3) 0.3070(3) 0.0366(8) Uani 1 1 d . . . . .
O9 O 0.2230(2) 0.1767(4) 0.3837(3) 0.0433(9) Uani 1 1 d . . . . .
C10 C 0.2512(3) 0.1599(5) 0.2956(5) 0.0325(11) Uani 1 1 d . . . . .
C11 C 0.2051(3) 0.1161(5) 0.1583(5) 0.0373(12) Uani 1 1 d . . . . .
H11A H 0.212888 0.016121 0.149714 0.045 Uiso 1 1 calc R U . . .
H11B H 0.228969 0.163450 0.096062 0.045 Uiso 1 1 calc R U . . .
C12 C 0.1140(3) 0.1462(6) 0.1203(5) 0.0430(13) Uani 1 1 d . . . . .
H12A H 0.086048 0.081521 0.050567 0.052 Uiso 1 1 calc R U . . .
H12B H 0.093803 0.128242 0.196677 0.052 Uiso 1 1 calc R U . . .
C13 C 0.0908(3) 0.2921(6) 0.0732(5) 0.0452(14) Uani 1 1 d . . . . .
H13A H 0.113696 0.311680 -0.000086 0.054 Uiso 1 1 calc R U . . .
H13B H 0.030864 0.297367 0.038940 0.054 Uiso 1 1 calc R U . . .
C14 C 0.1193(3) 0.4030(6) 0.1756(6) 0.0501(15) Uani 1 1 d . . . . .
H14 H 0.175660 0.402058 0.220796 0.060 Uiso 1 1 calc R U . . .
C15 C 0.0773(3) 0.4983(6) 0.2098(6) 0.0498(14) Uani 1 1 d . . . . .
H15 H 0.021149 0.504214 0.163944 0.060 Uiso 1 1 calc R U . . .
C16 C 0.1104(4) 0.6000(5) 0.3157(5) 0.0473(14) Uani 1 1 d . . . . .
H16A H 0.167334 0.575110 0.361252 0.057 Uiso 1 1 calc R U . . .
H16B H 0.078685 0.593719 0.379690 0.057 Uiso 1 1 calc R U . . .
C17 C 0.1083(3) 0.7470(5) 0.2689(5) 0.0386(12) Uani 1 1 d . . . . .
H17A H 0.051682 0.771254 0.220421 0.046 Uiso 1 1 calc R U . . .
H17B H 0.141979 0.754674 0.207938 0.046 Uiso 1 1 calc R U . . .
C18 C 0.1395(3) 0.8495(5) 0.3810(5) 0.0377(12) Uani 1 1 d . . . . .
H18A H 0.136364 0.943733 0.345213 0.045 Uiso 1 1 calc R U . . .
H18B H 0.104328 0.845303 0.439950 0.045 Uiso 1 1 calc R U . . .
C19 C 0.2255(3) 0.8190(5) 0.4570(5) 0.0348(11) Uani 1 1 d . . . . .
O20 O 0.2472(2) 0.7661(4) 0.5625(3) 0.0466(10) Uani 1 1 d . . . . .
O21 O 0.27852(19) 0.8556(3) 0.3897(3) 0.0376(8) Uani 1 1 d . . . . .
C22 C 0.3633(3) 0.8173(5) 0.4499(5) 0.0365(12) Uani 1 1 d . . . . .
H22A H 0.380862 0.851048 0.540863 0.044 Uiso 1 1 calc R U . . .
H22B H 0.398224 0.860846 0.401676 0.044 Uiso 1 1 calc R U . . .
N23 N 0.4605(2) 0.3813(4) 0.6787(4) 0.0354(10) Uani 1 1 d . . . . .
O24 O 0.4851(2) 0.4539(4) 0.7770(3) 0.0444(9) Uani 1 1 d . . . . .
O25 O 0.4723(2) 0.2588(4) 0.6770(3) 0.0475(10) Uani 1 1 d . . . . .

loop_
_atom_site_aniso_label
_atom_site_aniso_U_11
_atom_site_aniso_U_22
_atom_site_aniso_U_33
_atom_site_aniso_U_23
_atom_site_aniso_U_13
_atom_site_aniso_U_12
C1 0.018(2) 0.034(3) 0.036(3) 0.004(2) 0.0088(19) 0.0066(19)
C2 0.027(2) 0.036(3) 0.034(3) 0.000(2) 0.006(2) 0.006(2)
C3 0.031(3) 0.040(3) 0.036(3) 0.008(2) 0.006(2) 0.003(2)
C4 0.022(2) 0.033(3) 0.039(3) 0.003(2) 0.005(2) -0.0003(19)
C5 0.019(2) 0.039(3) 0.034(3) -0.005(2) 0.0051(19) -0.005(2)
C6 0.018(2) 0.039(3) 0.029(2) 0.006(2) 0.0042(18) 0.0015(19)
C7 0.029(2) 0.033(3) 0.043(3) 0.001(2) 0.008(2) 0.000(2)
O8 0.0278(17) 0.041(2) 0.0419(19) -0.0088(16) 0.0117(15) -0.0017(15)
O9 0.0383(19) 0.052(2) 0.044(2) -0.0060(18) 0.0184(17) -0.0025(17)
C10 0.028(2) 0.024(3) 0.047(3) 0.000(2) 0.013(2) 0.0017(19)
C11 0.036(3) 0.033(3) 0.044(3) -0.011(2) 0.013(2) -0.001(2)
C12 0.030(3) 0.052(3) 0.043(3) -0.008(3) 0.003(2) -0.004(2)
C13 0.033(3) 0.055(4) 0.044(3) -0.004(3) 0.005(2) 0.001(2)
C14 0.035(3) 0.057(4) 0.052(3) 0.003(3) 0.003(3) 0.012(3)
C15 0.044(3) 0.036(3) 0.061(4) 0.004(3) 0.003(3) -0.005(3)
C16 0.052(3) 0.038(3) 0.047(3) -0.001(3) 0.005(3) -0.010(3)
C17 0.031(3) 0.044(3) 0.037(3) 0.000(2) 0.001(2) -0.002(2)
C18 0.028(2) 0.037(3) 0.045(3) -0.004(2) 0.005(2) -0.001(2)
C19 0.035(3) 0.031(3) 0.036(3) -0.008(2) 0.008(2) -0.001(2)
O20 0.042(2) 0.063(3) 0.0326(19) -0.0023(19) 0.0063(16) 0.0005(18)
O21 0.0293(17) 0.038(2) 0.0427(19) 0.0065(16) 0.0057(15) 0.0029(15)
C22 0.026(2) 0.028(3) 0.052(3) 0.003(2) 0.006(2) -0.001(2)
N23 0.030(2) 0.036(3) 0.039(2) 0.005(2) 0.0058(18) -0.0010(18)
O24 0.043(2) 0.052(2) 0.033(2) 0.0040(18) 0.0019(16) -0.0108(17)
O25 0.053(2) 0.032(2) 0.052(2) 0.0103(18) 0.0058(18) 0.0110(17)

loop_
_atom_type_symbol
_atom_type_description
_atom_type_scat_dispersion_real
_atom_type_scat_dispersion_imag
_atom_type_scat_source
C C 0.0033 0.0016 'International Tables Vol C Tables 4.2.6.8 and 6.1.1.4'
H H 0.0000 0.0000 'International Tables Vol C Tables 4.2.6.8 and 6.1.1.4'
N N 0.0061 0.0033 'International Tables Vol C Tables 4.2.6.8 and 6.1.1.4'
O O 0.0106 0.0060 'International Tables Vol C Tables 4.2.6.8 and 6.1.1.4'

loop_
_geom_angle_atom_site_label_1
_geom_angle_atom_site_label_2
_geom_angle_atom_site_label_3
_geom_angle
_geom_angle_site_symmetry_1
_geom_angle_site_symmetry_3
_geom_angle_publ_flag
C2 C1 C6 114.0(4) . . ?
C2 C1 C7 120.0(4) . . ?
C6 C1 C7 126.1(4) . . ?
C3 C2 C1 123.0(5) . . ?
C3 C2 H2 118.5 . . ?
C1 C2 H2 118.5 . . ?
C2 C3 C4 120.9(5) . . ?
C2 C3 H3 119.6 . . ?
C4 C3 H3 119.6 . . ?
C5 C4 C3 118.0(4) . . ?
C5 C4 C22 122.1(4) . . ?
C3 C4 C22 119.9(4) . . ?
C6 C5 C4 120.3(4) . . ?
C6 C5 H5 119.9 . . ?
C4 C5 H5 119.9 . . ?
C5 C6 C1 123.7(4) . . ?
C5 C6 N23 116.2(4) . . ?
C1 C6 N23 120.1(4) . . ?
O8 C7 C1 110.3(4) . . ?
O8 C7 H7A 109.6 . . ?
C1 C7 H7A 109.6 . . ?
O8 C7 H7B 109.6 . . ?
C1 C7 H7B 109.6 . . ?
H7A C7 H7B 108.1 . . ?
C10 O8 C7 115.6(4) . . ?
O9 C10 O8 123.3(4) . . ?
O9 C10 C11 126.1(4) . . ?
O8 C10 C11 110.5(4) . . ?
C10 C11 C12 114.6(4) . . ?
C10 C11 H11A 108.6 . . ?
C12 C11 H11A 108.6 . . ?
C10 C11 H11B 108.6 . . ?
C12 C11 H11B 108.6 . . ?
H11A C11 H11B 107.6 . . ?
C13 C12 C11 114.8(4) . . ?
C13 C12 H12A 108.6 . . ?
C11 C12 H12A 108.6 . . ?
C13 C12 H12B 108.6 . . ?
C11 C12 H12B 108.6 . . ?
H12A C12 H12B 107.6 . . ?
C14 C13 C12 115.1(4) . . ?
C14 C13 H13A 108.5 . . ?
C12 C13 H13A 108.5 . . ?
C14 C13 H13B 108.5 . . ?
C12 C13 H13B 108.5 . . ?
H13A C13 H13B 107.5 . . ?
C15 C14 C13 128.8(5) . . ?
C15 C14 H14 115.6 . . ?
C13 C14 H14 115.6 . . ?
C14 C15 C16 124.8(5) . . ?
C14 C15 H15 117.6 . . ?
C16 C15 H15 117.6 . . ?
C15 C16 C17 114.1(4) . . ?
C15 C16 H16A 108.7 . . ?
C17 C16 H16A 108.7 . . ?
C15 C16 H16B 108.7 . . ?
C17 C16 H16B 108.7 . . ?
H16A C16 H16B 107.6 . . ?
C16 C17 C18 112.7(4) . . ?
C16 C17 H17A 109.1 . . ?
C18 C17 H17A 109.1 . . ?
C16 C17 H17B 109.1 . . ?
C18 C17 H17B 109.1 . . ?
H17A C17 H17B 107.8 . . ?
C19 C18 C17 111.5(4) . . ?
C19 C18 H18A 109.3 . . ?
C17 C18 H18A 109.3 . . ?
C19 C18 H18B 109.3 . . ?
C17 C18 H18B 109.3 . . ?
H18A C18 H18B 108.0 . . ?
O20 C19 O21 122.5(4) . . ?
O20 C19 C18 126.1(5) . . ?
O21 C19 C18 111.4(4) . . ?
C19 O21 C22 115.6(4) . . ?
O21 C22 C4 110.5(4) . . ?
O21 C22 H22A 109.6 . . ?
C4 C22 H22A 109.6 . . ?
O21 C22 H22B 109.6 . . ?
C4 C22 H22B 109.6 . . ?
H22A C22 H22B 108.1 . . ?
O25 N23 O24 123.9(4) . . ?
O25 N23 C6 118.5(4) . . ?
O24 N23 C6 117.6(4) . . ?

loop_
_geom_bond_atom_site_label_1
_geom_bond_atom_site_label_2
_geom_bond_distance
_geom_bond_site_symmetry_2
_geom_bond_publ_flag
C1 C2 1.395(6) . ?
C1 C6 1.413(7) . ?
C1 C7 1.506(7) . ?
C2 C3 1.387(7) . ?
C2 H2 0.9500 . ?
C3 C4 1.389(7) . ?
C3 H3 0.9500 . ?
C4 C5 1.382(6) . ?
C4 C22 1.495(7) . ?
C5 C6 1.379(7) . ?
C5 H5 0.9500 . ?
C6 N23 1.482(6) . ?
C7 O8 1.440(6) . ?
C7 H7A 0.9900 . ?
C7 H7B 0.9900 . ?
O8 C10 1.359(5) . ?
O9 C10 1.188(6) . ?
C10 C11 1.517(7) . ?
C11 C12 1.526(7) . ?
C11 H11A 0.9900 . ?
C11 H11B 0.9900 . ?
C12 C13 1.521(8) . ?
C12 H12A 0.9900 . ?
C12 H12B 0.9900 . ?
C13 C14 1.517(8) . ?
C13 H13A 0.9900 . ?
C13 H13B 0.9900 . ?
C14 C15 1.289(8) . ?
C14 H14 0.9500 . ?
C15 C16 1.489(8) . ?
C15 H15 0.9500 . ?
C16 C17 1.513(7) . ?
C16 H16A 0.9900 . ?
C16 H16B 0.9900 . ?
C17 C18 1.535(7) . ?
C17 H17A 0.9900 . ?
C17 H17B 0.9900 . ?
C18 C19 1.497(7) . ?
C18 H18A 0.9900 . ?
C18 H18B 0.9900 . ?
C19 O20 1.200(6) . ?
C19 O21 1.359(6) . ?
O21 C22 1.461(5) . ?
C22 H22A 0.9900 . ?
C22 H22B 0.9900 . ?
N23 O25 1.211(5) . ?
N23 O24 1.237(5) . ?

loop_
_geom_torsion_atom_site_label_1
_geom_torsion_atom_site_label_2
_geom_torsion_atom_site_label_3
_geom_torsion_atom_site_label_4
_geom_torsion
_geom_torsion_site_symmetry_1
_geom_torsion_site_symmetry_2
_geom_torsion_site_symmetry_3
_geom_torsion_site_symmetry_4
_geom_torsion_publ_flag
C6 C1 C2 C3 -3.7(6) . . . . ?
C7 C1 C2 C3 176.0(4) . . . . ?
C1 C2 C3 C4 0.4(7) . . . . ?
C2 C3 C4 C5 2.7(7) . . . . ?
C2 C3 C4 C22 -177.3(4) . . . . ?
C3 C4 C5 C6 -2.1(6) . . . . ?
C22 C4 C5 C6 177.9(4) . . . . ?
C4 C5 C6 C1 -1.5(7) . . . . ?
C4 C5 C6 N23 177.0(4) . . . . ?
C2 C1 C6 C5 4.3(6) . . . . ?
C7 C1 C6 C5 -175.3(4) . . . . ?
C2 C1 C6 N23 -174.2(4) . . . . ?
C7 C1 C6 N23 6.2(6) . . . . ?
C2 C1 C7 O8 -9.3(6) . . . . ?
C6 C1 C7 O8 170.3(4) . . . . ?
C1 C7 O8 C10 -86.6(5) . . . . ?
C7 O8 C10 O9 -3.1(7) . . . . ?
C7 O8 C10 C11 179.0(4) . . . . ?
O9 C10 C11 C12 22.8(7) . . . . ?
O8 C10 C11 C12 -159.4(4) . . . . ?
C10 C11 C12 C13 83.0(6) . . . . ?
C11 C12 C13 C14 -66.5(6) . . . . ?
C12 C13 C14 C15 -127.2(7) . . . . ?
C13 C14 C15 C16 177.5(5) . . . . ?
C14 C15 C16 C17 115.0(7) . . . . ?
C15 C16 C17 C18 177.7(4) . . . . ?
C16 C17 C18 C19 59.5(6) . . . . ?
C17 C18 C19 O20 -104.4(6) . . . . ?
C17 C18 C19 O21 73.9(5) . . . . ?
O20 C19 O21 C22 4.3(7) . . . . ?
C18 C19 O21 C22 -174.0(4) . . . . ?
C19 O21 C22 C4 68.3(5) . . . . ?
C5 C4 C22 O21 -127.7(4) . . . . ?
C3 C4 C22 O21 52.3(6) . . . . ?
C5 C6 N23 O25 -174.3(4) . . . . ?
C1 C6 N23 O25 4.4(6) . . . . ?
C5 C6 N23 O24 4.1(6) . . . . ?
C1 C6 N23 O24 -177.3(4) . . . . ?
